data_7125599
loop_
_publ_author_name
'Reddy, Damodara N.'
'Thirupathi, Ravula'
'Prabhakaran, Erode N.'

_publ_section_title
;
 Accessing the disallowed conformations of peptides employing
 amide-to-imidate modification.
;
_journal_issue 33
_journal_name_full 'Chemical communications (Cambridge, England)'
_journal_page_first 9417
_journal_page_last 9419
_journal_paper_doi 10.1039/c1cc13515e
_journal_volume 47
_journal_year 2011
_chemical_absolute_configuration rm
_chemical_compound_source synthesized
_chemical_formula_moiety 'C17 H29 N3 O3'
_chemical_formula_sum 'C17 H29 N3 O3'
_chemical_formula_weight 323.43
_chemical_melting_point 410.5(5)
_space_group_IT_number 19
_space_group_name_Hall 'P 2ac 2ab'
_space_group_name_H-M_alt 'P 21 21 21'
_symmetry_cell_setting orthorhombic
_symmetry_Int_Tables_number 19
_symmetry_space_group_name_Hall 'P 2ac 2ab'
_symmetry_space_group_name_H-M 'P 21 21 21'
_atom_sites_solution_hydrogens geom
_atom_sites_solution_primary direct
_atom_sites_solution_secondary difmap
_cell_angle_alpha 90
_cell_angle_beta 90
_cell_angle_gamma 90
_cell_formula_units_Z 4
_cell_length_a 10.100(5)
_cell_length_b 10.997(5)
_cell_length_c 16.768(5)
_cell_measurement_reflns_used 3668
_cell_measurement_temperature 293(2)
_cell_measurement_theta_max 26.00
_cell_measurement_theta_min 2.21
_cell_volume 1862.4(14)
_computing_cell_refinement Apex2
_computing_data_collection 'Bruker kappa Apex2'
_computing_data_reduction SAINT32
_computing_molecular_graphics 'Ortep-3 (Farrugia, 1997) and CAMERON (Watkin et al., 1993)'
_computing_publication_material 'WinGX (Farrugia, 1999)'
_computing_structure_refinement 'SHELXL97 (Sheldrick, 2008)'
_computing_structure_solution 'SHELXS97 (Sheldrick, 2008)'
_diffrn_ambient_temperature 293(2)
_diffrn_measured_fraction_theta_full 1.000
_diffrn_measured_fraction_theta_max 1.000
_diffrn_measurement_device_type 'Brucker kappa apex2 CCD area detector'
_diffrn_measurement_method '\f and \w scans'
_diffrn_radiation_monochromator graphite
_diffrn_radiation_probe x-ray
_diffrn_radiation_source 'fine-focus sealed tube'
_diffrn_radiation_type MoK\a
_diffrn_radiation_wavelength 0.71073
_diffrn_reflns_av_R_equivalents 0.0421
_diffrn_reflns_av_sigmaI/netI 0.0470
_diffrn_reflns_limit_h_max 12
_diffrn_reflns_limit_h_min -12
_diffrn_reflns_limit_k_max 13
_diffrn_reflns_limit_k_min -13
_diffrn_reflns_limit_l_max 15
_diffrn_reflns_limit_l_min -20
_diffrn_reflns_number 15214
_diffrn_reflns_reduction_process
;
;
_diffrn_reflns_theta_full 26.00
_diffrn_reflns_theta_max 26.00
_diffrn_reflns_theta_min 2.21
_exptl_absorpt_coefficient_mu 0.079
_exptl_absorpt_correction_T_max 0.9843
_exptl_absorpt_correction_T_min 0.9766
_exptl_absorpt_correction_type multi-scan
_exptl_absorpt_process_details 'Apex2 (Bruker)'
_exptl_crystal_colour 'color less'
_exptl_crystal_density_diffrn 1.153
_exptl_crystal_density_method 'Not Measured'
_exptl_crystal_description block
_exptl_crystal_F_000 704
_exptl_crystal_size_max 0.22
_exptl_crystal_size_mid 0.20
_exptl_crystal_size_min 0.20
_refine_diff_density_max 0.242
_refine_diff_density_min -0.154
_refine_diff_density_rms 0.031
_refine_ls_abs_structure_details 'Flack H D (1983), Acta Cryst. A39, 876-881'
_refine_ls_abs_structure_Flack 0(2)
_refine_ls_extinction_method none
_refine_ls_goodness_of_fit_ref 1.037
_refine_ls_hydrogen_treatment constr
_refine_ls_matrix_type full
_refine_ls_number_parameters 213
_refine_ls_number_reflns 3668
_refine_ls_number_restraints 0
_refine_ls_restrained_S_all 1.037
_refine_ls_R_factor_all 0.0883
_refine_ls_R_factor_gt 0.0532
_refine_ls_shift/su_max 0.000
_refine_ls_shift/su_mean 0.000
_refine_ls_structure_factor_coef Fsqd
_refine_ls_weighting_details 'calc w=1/[\s^2^(Fo^2^)+(0.0806P)^2^+0.0778P] where P=(Fo^2^+2Fc^2^)/3'
_refine_ls_weighting_scheme calc
_refine_ls_wR_factor_gt 0.1395
_refine_ls_wR_factor_ref 0.1541
_reflns_number_gt 2436
_reflns_number_total 3668
_reflns_threshold_expression >2sigma(I)
_cod_data_source_file c1cc13515e.txt
_cod_data_source_block damu541_0m
_cod_depositor_comments
;
The following automatic conversions were performed:

data item '_chemical_melting_point' value '410-411' was changed to
'410.5(5)' -- the average value was taken and precision was
estimated.

data item '_symmetry_cell_setting' value 'Orthorhombic' was changed
to 'orthorhombic' in accordance with the
/home/saulius/struct/COD-crude-data/automatic-downloads/DataCite-retrospective/RSC/depositions/lib/dictionaries/cif_core.dic
dictionary named 'cif_core.dic' version 2.4.2 last updated on
2011-04-26.

Automatic conversion script
Id: cif_fix_values 6909 2019-04-08 15:41:33Z antanas 
;
_cod_database_code 7125599

loop_
_symmetry_equiv_pos_site_id
_symmetry_equiv_pos_as_xyz
1 x,y,z
2 1/2-x,-y,1/2+z
3 1/2+x,1/2-y,-z
4 -x,1/2+y,1/2-z

loop_
_atom_site_label
_atom_site_type_symbol
_atom_site_fract_x
_atom_site_fract_y
_atom_site_fract_z
_atom_site_U_iso_or_equiv
_atom_site_adp_type
_atom_site_occupancy
_atom_site_symmetry_multiplicity
_atom_site_calc_flag
_atom_site_refinement_flags
C1 C 1.0299(3) 0.1382(3) 0.70322(17) 0.0560(8) Uani 1 1 d .
H1 H 1.0617 0.2207 0.6923 0.067 Uiso 1 1 calc R
C008 C 0.6756(3) 0.0455(3) 0.75944(16) 0.0520(7) Uani 1 1 d .
C009 C 1.0733(3) 0.1698(3) 0.84367(19) 0.0616(8) Uani 1 1 d .
C010 C 1.1287(4) 0.1328(4) 0.9258(2) 0.0839(8) Uani 1 1 d .
C011 C 0.6587(3) -0.0350(3) 0.83213(17) 0.0536(7) Uani 1 1 d .
C012 C 0.8808(3) 0.1373(3) 0.69895(16) 0.0527(7) Uani 1 1 d .
C013 C 1.0888(4) 0.0506(3) 0.64103(19) 0.0695(9) Uani 1 1 d .
H01A H 1.0256 -0.0123 0.6271 0.083 Uiso 1 1 calc R
H01B H 1.1137 0.0941 0.5930 0.083 Uiso 1 1 calc R
C014 C 1.1681(4) -0.0141(3) 0.76720(19) 0.0656(9) Uani 1 1 d .
H01C H 1.1173 -0.0876 0.7766 0.079 Uiso 1 1 calc R
H01D H 1.2448 -0.0137 0.8020 0.079 Uiso 1 1 calc R
C015 C 1.2082(4) -0.0031(4) 0.6806(2) 0.0838(11) Uani 1 1 d .
H01E H 1.2844 0.0497 0.6748 0.101 Uiso 1 1 calc R
H01F H 1.2291 -0.0822 0.6583 0.101 Uiso 1 1 calc R
C016 C 0.7301(4) -0.1396(4) 0.9469(2) 0.0855(12) Uani 1 1 d .
H01G H 0.7324 -0.0889 0.9942 0.103 Uiso 1 1 calc R
H01H H 0.8007 -0.1990 0.9514 0.103 Uiso 1 1 calc R
C017 C 0.6009(4) 0.1639(3) 0.7726(2) 0.0812(10) Uani 1 1 d .
H01I H 0.6309 0.2013 0.8210 0.122 Uiso 1 1 calc R
H01J H 0.5078 0.1473 0.7764 0.122 Uiso 1 1 calc R
H01K H 0.6169 0.2177 0.7286 0.122 Uiso 1 1 calc R
C018 C 0.6255(4) -0.0215(4) 0.68477(19) 0.0807(11) Uani 1 1 d .
H01L H 0.6387 0.0289 0.6387 0.121 Uiso 1 1 calc R
H01M H 0.5330 -0.0391 0.6906 0.121 Uiso 1 1 calc R
H01N H 0.6738 -0.0961 0.6784 0.121 Uiso 1 1 calc R
C019 C 0.4945(4) -0.1296(4) 0.9137(2) 0.0861(12) Uani 1 1 d .
H01O H 0.4182 -0.1810 0.9038 0.103 Uiso 1 1 calc R
H01P H 0.4698 -0.0703 0.9539 0.103 Uiso 1 1 calc R
C020 C 0.6023(5) -0.2039(4) 0.9442(3) 0.1038(14) Uani 1 1 d .
H02A H 0.6114 -0.2754 0.9107 0.125 Uiso 1 1 calc R
H02B H 0.5800 -0.2312 0.9975 0.125 Uiso 1 1 calc R
C021 C 1.0975(4) -0.0009(4) 0.9478(2) 0.0839(8) Uani 1 1 d .
H02C H 1.1136 -0.0134 1.0036 0.126 Uiso 1 1 calc R
H02D H 1.1532 -0.0541 0.9172 0.126 Uiso 1 1 calc R
H02E H 1.0064 -0.0180 0.9361 0.126 Uiso 1 1 calc R
C022 C 1.2791(4) 0.1467(4) 0.9267(3) 0.1024(15) Uani 1 1 d .
H02F H 1.3021 0.2294 0.9147 0.154 Uiso 1 1 calc R
H02G H 1.3174 0.0937 0.8874 0.154 Uiso 1 1 calc R
H02H H 1.3124 0.1256 0.9785 0.154 Uiso 1 1 calc R
C023 C 1.0718(7) 0.2174(8) 0.9873(3) 0.200(4) Uani 1 1 d .
H02I H 0.9788 0.2276 0.9778 0.301 Uiso 1 1 calc R
H02J H 1.1153 0.2948 0.9839 0.301 Uiso 1 1 calc R
H02K H 1.0851 0.1836 1.0395 0.301 Uiso 1 1 calc R
N3 N 0.8182(2) 0.0671(2) 0.75246(15) 0.0597(7) Uani 1 1 d .
H3 H 0.8677 0.0305 0.7867 0.072 Uiso 1 1 calc R
N004 N 1.0857(2) 0.0965(2) 0.77894(14) 0.0513(6) Uani 1 1 d .
N005 N 0.7547(3) -0.0634(3) 0.87677(16) 0.0709(8) Uani 1 1 d .
O001 O 0.5289(2) -0.0667(2) 0.84109(14) 0.0721(7) Uani 1 1 d .
O002 O 0.8230(2) 0.1947(2) 0.64601(12) 0.0709(7) Uani 1 1 d .
O003 O 1.0129(3) 0.2663(2) 0.83620(16) 0.0921(9) Uani 1 1 d .

loop_
_atom_site_aniso_label
_atom_site_aniso_U_11
_atom_site_aniso_U_22
_atom_site_aniso_U_33
_atom_site_aniso_U_23
_atom_site_aniso_U_13
_atom_site_aniso_U_12
C1 0.066(2) 0.0515(16) 0.0502(15) 0.0099(13) -0.0015(14) -0.0057(15)
C008 0.0494(16) 0.0620(16) 0.0445(15) 0.0045(13) -0.0007(13) 0.0024(14)
C009 0.0594(19) 0.0623(19) 0.0631(18) -0.0005(16) -0.0013(15) 0.0067(15)
C010 0.0809(19) 0.104(2) 0.0664(15) 0.0104(15) -0.0073(14) 0.0046(18)
C011 0.0506(17) 0.0593(17) 0.0510(16) -0.0002(14) -0.0006(15) 0.0031(14)
C012 0.0605(19) 0.0532(16) 0.0443(14) 0.0058(14) 0.0001(13) -0.0003(15)
C013 0.076(2) 0.075(2) 0.0576(19) 0.0046(16) 0.0148(17) -0.0031(19)
C014 0.074(2) 0.0559(17) 0.067(2) -0.0009(16) -0.0042(17) 0.0123(17)
C015 0.080(3) 0.094(3) 0.078(2) -0.009(2) 0.011(2) 0.020(2)
C016 0.078(3) 0.105(3) 0.074(2) 0.038(2) -0.0063(19) -0.002(2)
C017 0.085(3) 0.076(2) 0.082(2) 0.007(2) 0.014(2) 0.020(2)
C018 0.084(3) 0.104(3) 0.054(2) -0.0094(19) -0.0075(17) -0.017(2)
C019 0.074(3) 0.102(3) 0.082(2) 0.031(2) 0.0132(19) -0.006(2)
C020 0.112(4) 0.107(3) 0.092(3) 0.034(3) 0.016(3) -0.006(3)
C021 0.0809(19) 0.104(2) 0.0664(15) 0.0104(15) -0.0073(14) 0.0046(18)
C022 0.092(3) 0.108(3) 0.108(3) 0.022(3) -0.044(2) -0.030(3)
C023 0.256(8) 0.278(9) 0.067(3) -0.054(4) -0.024(4) 0.177(8)
N3 0.0511(15) 0.0729(16) 0.0553(14) 0.0187(13) -0.0042(12) 0.0015(13)
N004 0.0512(14) 0.0496(12) 0.0530(13) 0.0052(11) 0.0000(11) 0.0047(11)
N005 0.0627(18) 0.089(2) 0.0611(15) 0.0218(15) -0.0029(14) -0.0010(15)
O001 0.0557(13) 0.0938(16) 0.0668(13) 0.0191(13) 0.0040(11) -0.0075(12)
O002 0.0713(15) 0.0803(15) 0.0610(13) 0.0206(12) -0.0071(11) 0.0034(12)
O003 0.124(2) 0.0704(14) 0.0822(16) -0.0126(13) -0.0207(16) 0.0451(16)

loop_
_atom_type_symbol
_atom_type_description
_atom_type_scat_dispersion_real
_atom_type_scat_dispersion_imag
_atom_type_scat_source
O O 0.0106 0.0060 'International Tables Vol C Tables 4.2.6.8 and 6.1.1.4'
N N 0.0061 0.0033 'International Tables Vol C Tables 4.2.6.8 and 6.1.1.4'
H H 0.0000 0.0000 'International Tables Vol C Tables 4.2.6.8 and 6.1.1.4'
C C 0.0033 0.0016 'International Tables Vol C Tables 4.2.6.8 and 6.1.1.4'

loop_
_geom_angle_atom_site_label_1
_geom_angle_atom_site_label_2
_geom_angle_atom_site_label_3
_geom_angle
N004 C1 C012 115.1(3)
N004 C1 C013 104.1(3)
C012 C1 C013 110.5(3)
N004 C1 H1 109.0
C012 C1 H1 109.0
C013 C1 H1 109.0
N3 C008 C011 105.6(2)
N3 C008 C017 111.1(3)
C011 C008 C017 109.1(2)
N3 C008 C018 109.6(3)
C011 C008 C018 109.8(3)
C017 C008 C018 111.4(3)
O003 C009 N004 118.4(3)
O003 C009 C010 119.9(3)
N004 C009 C010 121.6(3)
C023 C010 C022 108.2(5)
C023 C010 C009 108.1(4)
C022 C010 C009 110.1(3)
C023 C010 C021 110.3(5)
C022 C010 C021 107.2(4)
C009 C010 C021 112.9(3)
N005 C011 O001 127.5(3)
N005 C011 C008 122.3(3)
O001 C011 C008 110.2(2)
O002 C012 N3 123.5(3)
O002 C012 C1 120.2(3)
N3 C012 C1 116.3(3)
C015 C013 C1 104.9(3)
C015 C013 H01A 110.8
C1 C013 H01A 110.8
C015 C013 H01B 110.8
C1 C013 H01B 110.8
H01A C013 H01B 108.8
N004 C014 C015 102.2(3)
N004 C014 H01C 111.3
C015 C014 H01C 111.3
N004 C014 H01D 111.3
C015 C014 H01D 111.3
H01C C014 H01D 109.2
C013 C015 C014 104.0(3)
C013 C015 H01E 111.0
C014 C015 H01E 111.0
C013 C015 H01F 111.0
C014 C015 H01F 111.0
H01E C015 H01F 109.0
N005 C016 C020 113.5(3)
N005 C016 H01G 108.9
C020 C016 H01G 108.9
N005 C016 H01H 108.9
C020 C016 H01H 108.9
H01G C016 H01H 107.7
C008 C017 H01I 109.5
C008 C017 H01J 109.5
H01I C017 H01J 109.5
C008 C017 H01K 109.5
H01I C017 H01K 109.5
H01J C017 H01K 109.5
C008 C018 H01L 109.5
C008 C018 H01M 109.5
H01L C018 H01M 109.5
C008 C018 H01N 109.5
H01L C018 H01N 109.5
H01M C018 H01N 109.5
O001 C019 C020 112.7(3)
O001 C019 H01O 109.1
C020 C019 H01O 109.1
O001 C019 H01P 109.1
C020 C019 H01P 109.1
H01O C019 H01P 107.8
C019 C020 C016 113.4(4)
C019 C020 H02A 108.9
C016 C020 H02A 108.9
C019 C020 H02B 108.9
C016 C020 H02B 108.9
H02A C020 H02B 107.7
C010 C021 H02C 109.5
C010 C021 H02D 109.5
H02C C021 H02D 109.5
C010 C021 H02E 109.5
H02C C021 H02E 109.5
H02D C021 H02E 109.5
C010 C022 H02F 109.5
C010 C022 H02G 109.5
H02F C022 H02G 109.5
C010 C022 H02H 109.5
H02F C022 H02H 109.5
H02G C022 H02H 109.5
C010 C023 H02I 109.5
C010 C023 H02J 109.5
H02I C023 H02J 109.5
C010 C023 H02K 109.5
H02I C023 H02K 109.5
H02J C023 H02K 109.5
C012 N3 C008 127.6(3)
C012 N3 H3 116.2
C008 N3 H3 116.2
C009 N004 C1 118.2(2)
C009 N004 C014 130.0(2)
C1 N004 C014 110.9(2)
C011 N005 C016 119.1(3)
C011 O001 C019 116.5(3)

loop_
_geom_bond_atom_site_label_1
_geom_bond_atom_site_label_2
_geom_bond_distance
C1 N004 1.463(4)
C1 C012 1.507(4)
C1 C013 1.539(5)
C1 H1 0.9800
C008 N3 1.465(4)
C008 C011 1.516(4)
C008 C017 1.521(4)
C008 C018 1.538(4)
C009 O003 1.230(4)
C009 N004 1.358(4)
C009 C010 1.542(5)
C010 C023 1.502(6)
C010 C022 1.526(6)
C010 C021 1.548(6)
C011 N005 1.264(4)
C011 O001 1.365(4)
C012 O002 1.236(3)
C012 N3 1.342(4)
C013 C015 1.498(5)
C013 H01A 0.9700
C013 H01B 0.9700
C014 N004 1.487(4)
C014 C015 1.512(5)
C014 H01C 0.9700
C014 H01D 0.9700
C015 H01E 0.9700
C015 H01F 0.9700
C016 N005 1.465(4)
C016 C020 1.472(6)
C016 H01G 0.9700
C016 H01H 0.9700
C017 H01I 0.9600
C017 H01J 0.9600
C017 H01K 0.9600
C018 H01L 0.9600
C018 H01M 0.9600
C018 H01N 0.9600
C019 O001 1.443(4)
C019 C020 1.454(6)
C019 H01O 0.9700
C019 H01P 0.9700
C020 H02A 0.9700
C020 H02B 0.9700
C021 H02C 0.9600
C021 H02D 0.9600
C021 H02E 0.9600
C022 H02F 0.9600
C022 H02G 0.9600
C022 H02H 0.9600
C023 H02I 0.9600
C023 H02J 0.9600
C023 H02K 0.9600
N3 H3 0.8600

loop_
_geom_torsion_atom_site_label_1
_geom_torsion_atom_site_label_2
_geom_torsion_atom_site_label_3
_geom_torsion_atom_site_label_4
_geom_torsion
_geom_torsion_publ_flag
C019 O001 C011 C008 -171.9(3) no
C019 O001 C011 N005 6.7(5) no
C011 O001 C019 C020 -30.8(4) no
C009 N004 C1 C013 167.3(3) no
C014 N004 C1 C012 117.9(3) no
C1 N004 C014 C015 24.5(3) no
C009 N004 C014 C015 -144.4(3) no
C1 N004 C009 O003 1.8(4) no
C009 N004 C1 C012 -71.7(4) no
C1 N004 C009 C010 179.8(3) no
C014 N004 C1 C013 -3.1(3) no
C014 N004 C009 C010 -12.0(5) no
C014 N004 C009 O003 170.1(3) no
C016 N005 C011 O001 0.4(5) no
C016 N005 C011 C008 178.8(3) no
C011 N005 C016 C020 17.1(5) no
C008 N3 C012 C1 -177.2(3) no
C012 N3 C008 C017 -58.9(4) no
C012 N3 C008 C018 64.7(4) no
C012 N3 C008 C011 -177.1(3) no
C008 N3 C012 O002 -0.5(5) no
C012 C1 C013 C015 -144.0(3) no
C013 C1 C012 N3 98.2(3) no
N004 C1 C012 O002 164.0(3) no
N004 C1 C013 C015 -20.0(3) no
C013 C1 C012 O002 -78.6(4) no
N004 C1 C012 N3 -19.2(4) no
C018 C008 C011 O001 -58.2(3) no
N3 C008 C011 O001 -176.3(2) no
C017 C008 C011 N005 -114.5(4) no
C017 C008 C011 O001 64.1(3) no
C018 C008 C011 N005 123.2(3) no
N3 C008 C011 N005 5.1(4) no
N004 C009 C010 C023 -166.8(4) no
O003 C009 C010 C023 11.1(5) no
N004 C009 C010 C022 75.2(4) no
N004 C009 C010 C021 -44.6(4) no
O003 C009 C010 C021 133.4(3) no
O003 C009 C010 C022 -106.9(4) no
C1 C013 C015 C014 35.2(4) no
N004 C014 C015 C013 -36.2(3) no
N005 C016 C020 C019 -41.0(5) no
O001 C019 C020 C016 47.8(5) no
